data_2230597
loop_
_publ_author_name
'Gao, Yan'
'Zhang, Li-hua'
'Wang, He-wen'

_publ_section_title
;
 3-(4-Amino-3-phenyl-5-sulfanylidene-4,5-dihydro-1<i>H</i>-1,2,4-triazol-1-yl)-3-(2-chlorophenyl)-1-phenylpropan-1-one
;
_journal_coeditor_code CV5107
_journal_issue 7
_journal_name_full 'Acta Crystallographica Section E'
_journal_page_first o1794
_journal_paper_doi 10.1107/S1600536811023750
_journal_volume 67
_journal_year 2011
_chemical_formula_iupac 'C23 H19 Cl N4 O S'
_chemical_formula_moiety 'C23 H19 Cl N4 O S'
_chemical_formula_sum 'C23 H19 Cl N4 O S'
_chemical_formula_weight 434.93
_chemical_name_systematic
;
3-(4-Amino-3-phenyl-5-sulfanylidene-4,5-dihydro-1<i>H</i>-1,2,4-triazol-1-yl)-
3-(2-chlorophenyl)-1-phenylpropan-1-one
;
_space_group_IT_number 2
_symmetry_cell_setting triclinic
_symmetry_space_group_name_Hall '-P 1'
_symmetry_space_group_name_H-M 'P -1'
_atom_sites_solution_hydrogens geom
_atom_sites_solution_primary direct
_atom_sites_solution_secondary difmap
_cell_angle_alpha 99.582(2)
_cell_angle_beta 96.638(4)
_cell_angle_gamma 115.267(3)
_cell_formula_units_Z 2
_cell_length_a 10.559(3)
_cell_length_b 10.787(4)
_cell_length_c 10.835(3)
_cell_measurement_reflns_used 3478
_cell_measurement_temperature 113(2)
_cell_measurement_theta_max 27.9
_cell_measurement_theta_min 1.9
_cell_volume 1076.1(6)
_computing_cell_refinement 'CrystalClear (Rigaku/MSC, 2005)'
_computing_data_collection 'CrystalClear (Rigaku/MSC, 2005)'
_computing_data_reduction 'CrystalClear (Rigaku/MSC, 2005)'
_computing_molecular_graphics 'SHELXTL (Sheldrick, 2008)'
_computing_publication_material 'SHELXTL (Sheldrick, 2008)'
_computing_structure_refinement 'SHELXL97 (Sheldrick, 2008)'
_computing_structure_solution 'SHELXS97 (Sheldrick, 2008)'
_diffrn_ambient_temperature 113(2)
_diffrn_detector_area_resol_mean 14.63
_diffrn_measured_fraction_theta_full 0.996
_diffrn_measured_fraction_theta_max 0.996
_diffrn_measurement_device_type 'Rigaku Saturn CCD area-detector'
_diffrn_measurement_method '\f and \w'
_diffrn_radiation_monochromator multilayer
_diffrn_radiation_source 'rotating anode'
_diffrn_radiation_type 'Mo K\a'
_diffrn_radiation_wavelength 0.71073
_diffrn_reflns_av_R_equivalents 0.0381
_diffrn_reflns_av_sigmaI/netI 0.0558
_diffrn_reflns_limit_h_max 13
_diffrn_reflns_limit_h_min -13
_diffrn_reflns_limit_k_max 14
_diffrn_reflns_limit_k_min -14
_diffrn_reflns_limit_l_max 14
_diffrn_reflns_limit_l_min -14
_diffrn_reflns_number 13931
_diffrn_reflns_theta_full 27.87
_diffrn_reflns_theta_max 27.87
_diffrn_reflns_theta_min 1.95
_diffrn_standards_decay_% 0
_diffrn_standards_interval_count 0
_diffrn_standards_interval_time 0
_diffrn_standards_number 0
_exptl_absorpt_coefficient_mu 0.297
_exptl_absorpt_correction_T_max 0.9596
_exptl_absorpt_correction_T_min 0.9430
_exptl_absorpt_correction_type multi-scan
_exptl_absorpt_process_details '(CrystalClear; Rigaku/MSC, 2005)'
_exptl_crystal_colour colourless
_exptl_crystal_density_diffrn 1.342
_exptl_crystal_density_method 'not measured'
_exptl_crystal_description prism
_exptl_crystal_F_000 452
_exptl_crystal_size_max 0.20
_exptl_crystal_size_mid 0.20
_exptl_crystal_size_min 0.14
_refine_diff_density_max 0.402
_refine_diff_density_min -0.294
_refine_ls_extinction_method none
_refine_ls_goodness_of_fit_ref 0.948
_refine_ls_hydrogen_treatment mixed
_refine_ls_matrix_type full
_refine_ls_number_parameters 279
_refine_ls_number_reflns 5111
_refine_ls_number_restraints 0
_refine_ls_restrained_S_all 0.948
_refine_ls_R_factor_all 0.0442
_refine_ls_R_factor_gt 0.0315
_refine_ls_shift/su_max 0.001
_refine_ls_shift/su_mean 0.000
_refine_ls_structure_factor_coef Fsqd
_refine_ls_weighting_details 'w=1/[\s^2^(Fo^2^)+(0.0349P)^2^] where P=(Fo^2^+2Fc^2^)/3'
_refine_ls_weighting_scheme calc
_refine_ls_wR_factor_gt 0.0759
_refine_ls_wR_factor_ref 0.0788
_reflns_number_gt 3433
_reflns_number_total 5111
_reflns_threshold_expression I>2\s(I)
_cod_data_source_file cv5107.cif
_cod_data_source_block I
_cod_original_cell_volume 1076.2(6)
_cod_database_code 2230597
_cod_database_fobs_code 2230597

loop_
_symmetry_equiv_pos_as_xyz
'x, y, z'
'-x, -y, -z'

loop_
_atom_site_type_symbol
_atom_site_label
_atom_site_fract_x
_atom_site_fract_y
_atom_site_fract_z
_atom_site_U_iso_or_equiv
_atom_site_adp_type
_atom_site_calc_flag
_atom_site_refinement_flags
_atom_site_occupancy
_atom_site_symmetry_multiplicity
_atom_site_disorder_assembly
_atom_site_disorder_group
S S1 0.87508(4) 0.30026(4) 0.43912(3) 0.02271(9) Uani d . 1 1 . .
Cl Cl1 1.14768(4) 0.15222(4) 0.21807(4) 0.04566(13) Uani d . 1 1 . .
O O1 0.70047(10) 0.13775(10) 0.05439(9) 0.0298(2) Uani d . 1 1 . .
N N1 0.90922(11) 0.39665(11) 0.22109(10) 0.0171(2) Uani d . 1 1 . .
N N2 0.88351(11) 0.48767(11) 0.15864(10) 0.0184(2) Uani d . 1 1 . .
N N3 0.81314(11) 0.49054(11) 0.34152(9) 0.0175(2) Uani d . 1 1 . .
N N4 0.75491(14) 0.52876(15) 0.44374(11) 0.0252(3) Uani d . 1 1 . .
C C1 0.86846(13) 0.39575(13) 0.33424(11) 0.0174(3) Uani d . 1 1 . .
C C2 0.82420(13) 0.54367(13) 0.23458(11) 0.0172(3) Uani d . 1 1 . .
C C3 0.98141(13) 0.31632(13) 0.17006(12) 0.0179(3) Uani d . 1 1 . .
H H3 0.9499 0.2301 0.2049 0.021 Uiso calc R 1 1 . .
C C4 0.93753(13) 0.26682(13) 0.02470(11) 0.0183(3) Uani d . 1 1 . .
H H4C 0.9598 0.3500 -0.0121 0.022 Uiso calc R 1 1 . .
H H4D 0.9946 0.2203 -0.0067 0.022 Uiso calc R 1 1 . .
C C5 0.77970(14) 0.16486(13) -0.02188(12) 0.0201(3) Uani d . 1 1 . .
C C6 0.72490(13) 0.09573(13) -0.16117(12) 0.0191(3) Uani d . 1 1 . .
C C7 0.58247(14) -0.00620(14) -0.20344(13) 0.0263(3) Uani d . 1 1 . .
H H7 0.5211 -0.0281 -0.1443 0.032 Uiso calc R 1 1 . .
C C8 0.53048(15) -0.07543(16) -0.33125(14) 0.0344(4) Uani d . 1 1 . .
H H8 0.4331 -0.1442 -0.3600 0.041 Uiso calc R 1 1 . .
C C9 0.61981(16) -0.04485(16) -0.41761(13) 0.0332(4) Uani d . 1 1 . .
H H9 0.5838 -0.0934 -0.5053 0.040 Uiso calc R 1 1 . .
C C10 0.76108(16) 0.05597(14) -0.37670(13) 0.0266(3) Uani d . 1 1 . .
H H10 0.8221 0.0770 -0.4362 0.032 Uiso calc R 1 1 . .
C C11 0.81364(14) 0.12638(13) -0.24900(12) 0.0214(3) Uani d . 1 1 . .
H H11 0.9108 0.1960 -0.2210 0.026 Uiso calc R 1 1 . .
C C12 1.14209(13) 0.40065(14) 0.21643(11) 0.0179(3) Uani d . 1 1 . .
C C13 1.22678(15) 0.33506(15) 0.24249(13) 0.0249(3) Uani d . 1 1 . .
C C14 1.37336(15) 0.41100(17) 0.28825(13) 0.0313(4) Uani d . 1 1 . .
H H14 1.4285 0.3635 0.3066 0.038 Uiso calc R 1 1 . .
C C15 1.43893(15) 0.55614(17) 0.30705(13) 0.0311(3) Uani d . 1 1 . .
H H15 1.5393 0.6090 0.3392 0.037 Uiso calc R 1 1 . .
C C16 1.35845(15) 0.62377(16) 0.27904(13) 0.0292(3) Uani d . 1 1 . .
H H16 1.4036 0.7233 0.2899 0.035 Uiso calc R 1 1 . .
C C17 1.21141(14) 0.54688(14) 0.23495(12) 0.0231(3) Uani d . 1 1 . .
H H17 1.1568 0.5950 0.2170 0.028 Uiso calc R 1 1 . .
C C18 0.77955(13) 0.65020(13) 0.20813(12) 0.0194(3) Uani d . 1 1 . .
C C19 0.70373(15) 0.63013(15) 0.08661(13) 0.0266(3) Uani d . 1 1 . .
H H19 0.6793 0.5474 0.0224 0.032 Uiso calc R 1 1 . .
C C20 0.66390(17) 0.73115(18) 0.05937(15) 0.0378(4) Uani d . 1 1 . .
H H20 0.6110 0.7168 -0.0233 0.045 Uiso calc R 1 1 . .
C C21 0.70075(18) 0.85272(17) 0.15195(16) 0.0407(4) Uani d . 1 1 . .
H H21 0.6734 0.9217 0.1327 0.049 Uiso calc R 1 1 . .
C C22 0.77736(17) 0.87375(16) 0.27237(16) 0.0370(4) Uani d . 1 1 . .
H H22 0.8031 0.9577 0.3356 0.044 Uiso calc R 1 1 . .
C C23 0.81688(15) 0.77314(14) 0.30151(14) 0.0273(3) Uani d . 1 1 . .
H H23 0.8691 0.7877 0.3846 0.033 Uiso calc R 1 1 . .
H H4A 0.7078(16) 0.4471(16) 0.4696(13) 0.031(4) Uiso d . 1 1 . .
H H4B 0.8351(18) 0.5891(18) 0.5104(15) 0.052(5) Uiso d . 1 1 . .

loop_
_atom_site_aniso_label
_atom_site_aniso_U_11
_atom_site_aniso_U_22
_atom_site_aniso_U_33
_atom_site_aniso_U_12
_atom_site_aniso_U_13
_atom_site_aniso_U_23
S1 0.02278(18) 0.02589(19) 0.02155(18) 0.01071(15) 0.00574(14) 0.01129(15)
Cl1 0.0438(2) 0.0299(2) 0.0776(3) 0.02636(19) 0.0153(2) 0.0206(2)
O1 0.0252(5) 0.0299(6) 0.0298(6) 0.0068(5) 0.0135(5) 0.0064(5)
N1 0.0183(5) 0.0172(5) 0.0188(5) 0.0092(5) 0.0061(4) 0.0071(5)
N2 0.0202(6) 0.0184(6) 0.0206(6) 0.0112(5) 0.0057(5) 0.0073(5)
N3 0.0153(5) 0.0228(6) 0.0155(5) 0.0093(5) 0.0052(4) 0.0044(5)
N4 0.0260(7) 0.0372(8) 0.0188(6) 0.0181(6) 0.0116(5) 0.0083(6)
C1 0.0134(6) 0.0189(6) 0.0179(6) 0.0054(5) 0.0037(5) 0.0042(5)
C2 0.0142(6) 0.0194(6) 0.0171(6) 0.0066(5) 0.0039(5) 0.0047(5)
C3 0.0205(7) 0.0162(6) 0.0210(7) 0.0104(5) 0.0068(5) 0.0071(5)
C4 0.0189(7) 0.0163(6) 0.0201(7) 0.0077(5) 0.0066(5) 0.0046(5)
C5 0.0206(7) 0.0159(6) 0.0262(7) 0.0093(6) 0.0073(6) 0.0068(6)
C6 0.0189(7) 0.0143(6) 0.0256(7) 0.0091(5) 0.0036(6) 0.0056(5)
C7 0.0190(7) 0.0251(8) 0.0347(8) 0.0103(6) 0.0047(6) 0.0072(6)
C8 0.0219(8) 0.0313(9) 0.0399(9) 0.0085(7) -0.0069(7) 0.0020(7)
C9 0.0389(9) 0.0312(8) 0.0238(8) 0.0153(7) -0.0066(7) 0.0029(7)
C10 0.0355(8) 0.0227(7) 0.0230(7) 0.0131(6) 0.0053(6) 0.0096(6)
C11 0.0231(7) 0.0153(6) 0.0247(7) 0.0077(6) 0.0028(6) 0.0060(6)
C12 0.0202(7) 0.0224(7) 0.0143(6) 0.0116(6) 0.0060(5) 0.0053(5)
C13 0.0285(8) 0.0271(8) 0.0273(7) 0.0177(6) 0.0100(6) 0.0107(6)
C14 0.0275(8) 0.0485(10) 0.0308(8) 0.0271(8) 0.0091(7) 0.0132(7)
C15 0.0189(7) 0.0444(10) 0.0271(8) 0.0124(7) 0.0048(6) 0.0069(7)
C16 0.0223(7) 0.0271(8) 0.0317(8) 0.0064(6) 0.0059(6) 0.0037(6)
C17 0.0212(7) 0.0234(7) 0.0261(7) 0.0115(6) 0.0042(6) 0.0061(6)
C18 0.0182(6) 0.0215(7) 0.0242(7) 0.0108(6) 0.0123(6) 0.0100(6)
C19 0.0310(8) 0.0337(8) 0.0255(7) 0.0206(7) 0.0130(6) 0.0120(6)
C20 0.0488(10) 0.0559(11) 0.0347(9) 0.0396(9) 0.0199(8) 0.0254(8)
C21 0.0553(11) 0.0414(10) 0.0577(11) 0.0382(9) 0.0363(10) 0.0324(9)
C22 0.0443(10) 0.0237(8) 0.0515(11) 0.0181(7) 0.0276(9) 0.0114(8)
C23 0.0256(8) 0.0253(8) 0.0320(8) 0.0111(6) 0.0122(6) 0.0069(6)

loop_
_atom_type_symbol
_atom_type_description
_atom_type_scat_dispersion_real
_atom_type_scat_dispersion_imag
_atom_type_scat_source
C C 0.0033 0.0016
; International Tables
Vol. C, Tables 4.2.6.8 and 6.1.1.4
;
H H 0.0000 0.0000
; International Tables
Vol. C, Tables 4.2.6.8 and 6.1.1.4
;
N N 0.0061 0.0033
; International Tables
Vol. C, Tables 4.2.6.8 and 6.1.1.4
;
O O 0.0106 0.0106
; International Tables
Vol. C, Tables 4.2.6.8 and 6.1.1.4
;
S S 0.1246 0.1246
; International Tables
Vol. C, Tables 4.2.6.8 and 6.1.1.4
;
Cl Cl 0.1484 0.1585
; International Tables
Vol. C, Tables 4.2.6.8 and 6.1.1.4
;

loop_
_geom_angle_atom_site_label_1
_geom_angle_atom_site_label_2
_geom_angle_atom_site_label_3
_geom_angle_site_symmetry_1
_geom_angle_site_symmetry_3
_geom_angle
_geom_angle_publ_flag
C1 N1 N2 . . 113.49(10) ?
C1 N1 C3 . . 124.44(10) ?
N2 N1 C3 . . 121.98(10) ?
C2 N2 N1 . . 104.42(10) ?
C2 N3 C1 . . 109.50(10) ?
C2 N3 N4 . . 125.04(11) ?
C1 N3 N4 . . 125.45(10) ?
N3 N4 H4A . . 105.0(9) ?
N3 N4 H4B . . 104.9(9) ?
H4A N4 H4B . . 106.4(13) ?
N1 C1 N3 . . 102.56(10) ?
N1 C1 S1 . . 129.94(10) ?
N3 C1 S1 . . 127.46(9) ?
N2 C2 N3 . . 110.02(11) ?
N2 C2 C18 . . 124.06(11) ?
N3 C2 C18 . . 125.91(10) ?
N1 C3 C12 . . 110.60(10) ?
N1 C3 C4 . . 111.47(10) ?
C12 C3 C4 . . 112.37(10) ?
N1 C3 H3 . . 107.4 ?
C12 C3 H3 . . 107.4 ?
C4 C3 H3 . . 107.4 ?
C5 C4 C3 . . 112.76(10) ?
C5 C4 H4C . . 109.0 ?
C3 C4 H4C . . 109.0 ?
C5 C4 H4D . . 109.0 ?
C3 C4 H4D . . 109.0 ?
H4C C4 H4D . . 107.8 ?
O1 C5 C6 . . 121.17(12) ?
O1 C5 C4 . . 120.25(12) ?
C6 C5 C4 . . 118.56(10) ?
C11 C6 C7 . . 119.30(12) ?
C11 C6 C5 . . 121.73(12) ?
C7 C6 C5 . . 118.92(11) ?
C8 C7 C6 . . 120.06(13) ?
C8 C7 H7 . . 120.0 ?
C6 C7 H7 . . 120.0 ?
C7 C8 C9 . . 120.19(14) ?
C7 C8 H8 . . 119.9 ?
C9 C8 H8 . . 119.9 ?
C10 C9 C8 . . 120.20(14) ?
C10 C9 H9 . . 119.9 ?
C8 C9 H9 . . 119.9 ?
C9 C10 C11 . . 119.92(13) ?
C9 C10 H10 . . 120.0 ?
C11 C10 H10 . . 120.0 ?
C10 C11 C6 . . 120.33(13) ?
C10 C11 H11 . . 119.8 ?
C6 C11 H11 . . 119.8 ?
C13 C12 C17 . . 117.10(12) ?
C13 C12 C3 . . 121.22(12) ?
C17 C12 C3 . . 121.68(11) ?
C14 C13 C12 . . 121.95(13) ?
C14 C13 Cl1 . . 118.52(11) ?
C12 C13 Cl1 . . 119.53(11) ?
C15 C14 C13 . . 119.62(13) ?
C15 C14 H14 . . 120.2 ?
C13 C14 H14 . . 120.2 ?
C16 C15 C14 . . 119.78(14) ?
C16 C15 H15 . . 120.1 ?
C14 C15 H15 . . 120.1 ?
C15 C16 C17 . . 120.11(14) ?
C15 C16 H16 . . 119.9 ?
C17 C16 H16 . . 119.9 ?
C16 C17 C12 . . 121.41(12) ?
C16 C17 H17 . . 119.3 ?
C12 C17 H17 . . 119.3 ?
C19 C18 C23 . . 119.75(13) ?
C19 C18 C2 . . 119.19(12) ?
C23 C18 C2 . . 121.02(12) ?
C20 C19 C18 . . 119.86(14) ?
C20 C19 H19 . . 120.1 ?
C18 C19 H19 . . 120.1 ?
C21 C20 C19 . . 120.33(15) ?
C21 C20 H20 . . 119.8 ?
C19 C20 H20 . . 119.8 ?
C22 C21 C20 . . 120.00(14) ?
C22 C21 H21 . . 120.0 ?
C20 C21 H21 . . 120.0 ?
C21 C22 C23 . . 120.39(15) ?
C21 C22 H22 . . 119.8 ?
C23 C22 H22 . . 119.8 ?
C22 C23 C18 . . 119.67(14) ?
C22 C23 H23 . . 120.2 ?
C18 C23 H23 . . 120.2 ?

loop_
_geom_bond_atom_site_label_1
_geom_bond_atom_site_label_2
_geom_bond_site_symmetry_2
_geom_bond_distance
_geom_bond_publ_flag
S1 C1 . 1.6705(13) ?
Cl1 C13 . 1.7397(16) ?
O1 C5 . 1.2247(14) ?
N1 C1 . 1.3456(15) ?
N1 N2 . 1.3791(13) ?
N1 C3 . 1.4628(15) ?
N2 C2 . 1.3080(15) ?
N3 C2 . 1.3712(16) ?
N3 C1 . 1.3736(16) ?
N3 N4 . 1.4130(14) ?
N4 H4A . 0.918(15) ?
N4 H4B . 0.945(18) ?
C2 C18 . 1.4716(17) ?
C3 C12 . 1.5138(17) ?
C3 C4 . 1.5233(17) ?
C3 H3 . 1.0000 ?
C4 C5 . 1.5158(17) ?
C4 H4C . 0.9900 ?
C4 H4D . 0.9900 ?
C5 C6 . 1.4913(18) ?
C6 C11 . 1.3926(17) ?
C6 C7 . 1.3935(18) ?
C7 C8 . 1.3809(19) ?
C7 H7 . 0.9500 ?
C8 C9 . 1.384(2) ?
C8 H8 . 0.9500 ?
C9 C10 . 1.381(2) ?
C9 H9 . 0.9500 ?
C10 C11 . 1.3828(18) ?
C10 H10 . 0.9500 ?
C11 H11 . 0.9500 ?
C12 C13 . 1.3886(17) ?
C12 C17 . 1.3926(18) ?
C13 C14 . 1.3847(19) ?
C14 C15 . 1.381(2) ?
C14 H14 . 0.9500 ?
C15 C16 . 1.375(2) ?
C15 H15 . 0.9500 ?
C16 C17 . 1.3871(18) ?
C16 H16 . 0.9500 ?
C17 H17 . 0.9500 ?
C18 C19 . 1.3910(18) ?
C18 C23 . 1.3974(18) ?
C19 C20 . 1.3861(19) ?
C19 H19 . 0.9500 ?
C20 C21 . 1.383(2) ?
C20 H20 . 0.9500 ?
C21 C22 . 1.382(2) ?
C21 H21 . 0.9500 ?
C22 C23 . 1.3865(19) ?
C22 H22 . 0.9500 ?
C23 H23 . 0.9500 ?

loop_
_geom_hbond_atom_site_label_D
_geom_hbond_atom_site_label_H
_geom_hbond_atom_site_label_A
_geom_hbond_site_symmetry_A
_geom_hbond_distance_DH
_geom_hbond_distance_HA
_geom_hbond_distance_DA
_geom_hbond_angle_DHA
_geom_hbond_publ_flag
N4 H4B S1 2_766 0.945(18) 2.714(17) 3.4928(17) 140.2(12) yes
C7 H7 O1 2_655 0.95 2.52 3.436(2) 161 yes
C21 H21 O1 1_565 0.95 2.53 3.415(2) 156 yes

loop_
_geom_torsion_atom_site_label_1
_geom_torsion_atom_site_label_2
_geom_torsion_atom_site_label_3
_geom_torsion_atom_site_label_4
_geom_torsion_site_symmetry_1
_geom_torsion_site_symmetry_2
_geom_torsion_site_symmetry_3
_geom_torsion_site_symmetry_4
_geom_torsion
_geom_torsion_publ_flag
C1 N1 N2 C2 . . . . -0.53(14) ?
C3 N1 N2 C2 . . . . -177.29(11) ?
N2 N1 C1 N3 . . . . 0.61(13) ?
C3 N1 C1 N3 . . . . 177.27(11) ?
N2 N1 C1 S1 . . . . 178.26(9) ?
C3 N1 C1 S1 . . . . -5.07(19) ?
C2 N3 C1 N1 . . . . -0.45(13) ?
N4 N3 C1 N1 . . . . -179.92(11) ?
C2 N3 C1 S1 . . . . -178.18(10) ?
N4 N3 C1 S1 . . . . 2.35(19) ?
N1 N2 C2 N3 . . . . 0.21(13) ?
N1 N2 C2 C18 . . . . 179.04(11) ?
C1 N3 C2 N2 . . . . 0.15(14) ?
N4 N3 C2 N2 . . . . 179.62(11) ?
C1 N3 C2 C18 . . . . -178.65(12) ?
N4 N3 C2 C18 . . . . 0.8(2) ?
C1 N1 C3 C12 . . . . -87.95(14) ?
N2 N1 C3 C12 . . . . 88.45(13) ?
C1 N1 C3 C4 . . . . 146.26(11) ?
N2 N1 C3 C4 . . . . -37.34(15) ?
N1 C3 C4 C5 . . . . -63.58(13) ?
C12 C3 C4 C5 . . . . 171.62(10) ?
C3 C4 C5 O1 . . . . 4.68(17) ?
C3 C4 C5 C6 . . . . -173.49(10) ?
O1 C5 C6 C11 . . . . 179.54(12) ?
C4 C5 C6 C11 . . . . -2.31(17) ?
O1 C5 C6 C7 . . . . -3.03(18) ?
C4 C5 C6 C7 . . . . 175.12(11) ?
C11 C6 C7 C8 . . . . -0.16(19) ?
C5 C6 C7 C8 . . . . -177.66(12) ?
C6 C7 C8 C9 . . . . 0.6(2) ?
C7 C8 C9 C10 . . . . -0.6(2) ?
C8 C9 C10 C11 . . . . 0.2(2) ?
C9 C10 C11 C6 . . . . 0.3(2) ?
C7 C6 C11 C10 . . . . -0.26(19) ?
C5 C6 C11 C10 . . . . 177.17(11) ?
N1 C3 C12 C13 . . . . 145.32(12) ?
C4 C3 C12 C13 . . . . -89.41(14) ?
N1 C3 C12 C17 . . . . -34.62(16) ?
C4 C3 C12 C17 . . . . 90.66(14) ?
C17 C12 C13 C14 . . . . 1.71(19) ?
C3 C12 C13 C14 . . . . -178.22(12) ?
C17 C12 C13 Cl1 . . . . -178.59(9) ?
C3 C12 C13 Cl1 . . . . 1.47(17) ?
C12 C13 C14 C15 . . . . -1.0(2) ?
Cl1 C13 C14 C15 . . . . 179.27(10) ?
C13 C14 C15 C16 . . . . -0.6(2) ?
C14 C15 C16 C17 . . . . 1.5(2) ?
C15 C16 C17 C12 . . . . -0.8(2) ?
C13 C12 C17 C16 . . . . -0.78(19) ?
C3 C12 C17 C16 . . . . 179.15(11) ?
N2 C2 C18 C19 . . . . 45.75(18) ?
N3 C2 C18 C19 . . . . -135.61(13) ?
N2 C2 C18 C23 . . . . -131.78(13) ?
N3 C2 C18 C23 . . . . 46.86(18) ?
C23 C18 C19 C20 . . . . -0.91(19) ?
C2 C18 C19 C20 . . . . -178.47(12) ?
C18 C19 C20 C21 . . . . 0.8(2) ?
C19 C20 C21 C22 . . . . -0.1(2) ?
C20 C21 C22 C23 . . . . -0.4(2) ?
C21 C22 C23 C18 . . . . 0.4(2) ?
C19 C18 C23 C22 . . . . 0.32(19) ?
C2 C18 C23 C22 . . . . 177.84(11) ?
